data_7031433
loop_
_publ_author_name
'Davies, Laura H.'
'Harrington, Ross W.'
'Clegg, William'
'Higham, Lee J.'

_publ_section_title
;
 (B)R2BodPR2: highly fluorescent alternatives to PPh3 and PhPCy2.
;
_journal_issue 36
_journal_name_full 'Dalton transactions (Cambridge, England : 2003)'
_journal_page_first 13485
_journal_page_last 13499
_journal_paper_doi 10.1039/c4dt00704b
_journal_volume 43
_journal_year 2014
_chemical_formula_moiety 'C76 H90 B2 Cu N4 O P2 +,F6 P -'
_chemical_formula_sum 'C76 H90 B2 Cu F6 N4 O P3'
_chemical_formula_weight 1367.58
_chemical_name_systematic
;
 ?
;
_space_group_crystal_system triclinic
_space_group_IT_number 2
_space_group_name_Hall '-P 1'
_space_group_name_H-M_alt 'P -1'
_symmetry_space_group_name_Hall '-P 1'
_symmetry_space_group_name_H-M 'P -1'
_atom_sites_solution_hydrogens mixed
_atom_sites_solution_primary direct
_atom_sites_solution_secondary difmap
_audit_creation_method SHELXL-2013
_cell_angle_alpha 80.643(4)
_cell_angle_beta 86.405(4)
_cell_angle_gamma 72.103(5)
_cell_formula_units_Z 2
_cell_length_a 10.7978(6)
_cell_length_b 12.4349(7)
_cell_length_c 28.2720(15)
_cell_measurement_reflns_used 6010
_cell_measurement_temperature 150(2)
_cell_measurement_theta_max 62.20
_cell_measurement_theta_min 1.58
_cell_volume 3564.0(4)
_computing_cell_refinement
;
CrysAlisPro, Agilent Technologies,
Version 1.171.34.49 (release 20-01-2011 CrysAlis171 .NET)
(compiled Jan 20 2011,15:58:25)
;
_computing_data_collection
;
CrysAlisPro, Agilent Technologies,
Version 1.171.34.49 (release 20-01-2011 CrysAlis171 .NET)
(compiled Jan 20 2011,15:58:25)
;
_computing_data_reduction
;
CrysAlisPro, Agilent Technologies,
Version 1.171.34.49 (release 20-01-2011 CrysAlis171 .NET)
(compiled Jan 20 2011,15:58:25)
;
_computing_molecular_graphics 'Bruker SHELXTL'
_computing_publication_material 'Bruker SHELXTL and local programs'
_computing_structure_refinement SHELXL-2013
_computing_structure_solution 'Bruker SHELXTL'
_diffrn_ambient_temperature 150(2)
_diffrn_detector_area_resol_mean 10.3968
_diffrn_measured_fraction_theta_full 0.858
_diffrn_measured_fraction_theta_max 0.975
_diffrn_measurement_device_type 'Oxford Diffraction Gemini A Ultra diffractometer'
_diffrn_measurement_method '\w scans'
_diffrn_radiation_type CuK\a
_diffrn_radiation_wavelength 1.54178
_diffrn_reflns_av_R_equivalents 0.0392
_diffrn_reflns_av_unetI/netI 0.0586
_diffrn_reflns_Laue_measured_fraction_full 0.858
_diffrn_reflns_Laue_measured_fraction_max 0.975
_diffrn_reflns_limit_h_max 11
_diffrn_reflns_limit_h_min -12
_diffrn_reflns_limit_k_max 6
_diffrn_reflns_limit_k_min -14
_diffrn_reflns_limit_l_max 26
_diffrn_reflns_limit_l_min -32
_diffrn_reflns_number 21401
_diffrn_reflns_point_group_measured_fraction_full 0.858
_diffrn_reflns_point_group_measured_fraction_max 0.975
_diffrn_reflns_theta_full 67.679
_diffrn_reflns_theta_max 62.285
_diffrn_reflns_theta_min 1.584
_diffrn_source 'Enhance Ultra (Cu) X-ray Source'
_exptl_absorpt_coefficient_mu 1.575
_exptl_absorpt_correction_T_max 0.860
_exptl_absorpt_correction_T_min 0.810
_exptl_absorpt_correction_type multi-scan
_exptl_absorpt_process_details
;
CrysAlisPro, Agilent Technologies,
Version 1.171.34.49 (release 20-01-2011 CrysAlis171 .NET)
(compiled Jan 20 2011,15:58:25)
Empirical absorption correction using spherical harmonics,
 implemented in SCALE3 ABSPACK scaling algorithm.
;
_exptl_crystal_colour red
_exptl_crystal_density_diffrn 1.274
_exptl_crystal_description block
_exptl_crystal_F_000 1440
_exptl_crystal_size_max 0.140
_exptl_crystal_size_mid 0.100
_exptl_crystal_size_min 0.100
_refine_diff_density_max 0.724
_refine_diff_density_min -0.375
_refine_diff_density_rms 0.066
_refine_ls_extinction_method none
_refine_ls_goodness_of_fit_ref 1.035
_refine_ls_hydrogen_treatment mixed
_refine_ls_matrix_type full
_refine_ls_number_parameters 1041
_refine_ls_number_reflns 11052
_refine_ls_number_restraints 2394
_refine_ls_restrained_S_all 0.976
_refine_ls_R_factor_all 0.0909
_refine_ls_R_factor_gt 0.0617
_refine_ls_shift/su_max 0.001
_refine_ls_shift/su_mean 0.000
_refine_ls_structure_factor_coef Fsqd
_refine_ls_weighting_details
;
 w=1/[\s^2^(Fo^2^)+(0.0825P)^2^+2.3325P]
 where P=(Fo^2^+2Fc^2^)/3
;
_refine_ls_weighting_scheme calc
_refine_ls_wR_factor_gt 0.1497
_refine_ls_wR_factor_ref 0.1729
_reflns_Friedel_coverage 0.000
_reflns_number_gt 7810
_reflns_number_total 11052
_reflns_threshold_expression 'I > 2\s(I)'
_cod_data_source_file c4dt00704b2.cif
_cod_data_source_block ljh160
_cod_depositor_comments 'Adding full bibliography for 7031428--7031437.cif.'
_cod_database_code 7031433
_shelx_space_group_comment
;
The symmetry employed for this shelxl refinement is uniquely defined
by the following loop, which should always be used as a source of
symmetry information in preference to the above space-group names.
They are only intended as comments.
;
_shelx_estimated_absorpt_t_min 0.810
_shelx_estimated_absorpt_t_max 0.858
_shelxl_version_number 2013-2

loop_
_space_group_symop_operation_xyz
'x, y, z'
'-x, -y, -z'

loop_
_atom_site_label
_atom_site_type_symbol
_atom_site_fract_x
_atom_site_fract_y
_atom_site_fract_z
_atom_site_U_iso_or_equiv
_atom_site_adp_type
_atom_site_occupancy
_atom_site_site_symmetry_order
_atom_site_calc_flag
_atom_site_refinement_flags_posn
_atom_site_refinement_flags_adp
_atom_site_refinement_flags_occupancy
_atom_site_disorder_assembly
_atom_site_disorder_group
Cu Cu 0.50579(5) 0.68967(5) 0.10358(2) 0.04024(18) Uani 1 1 d . . . . .
P1 P 0.62486(9) 0.80395(9) 0.11233(3) 0.0376(2) Uani 1 1 d . . . . .
C1 C 1.0923(4) 0.5217(4) 0.38653(14) 0.0537(11) Uani 1 1 d D U . . .
C2 C 1.0618(5) 0.4517(4) 0.35812(16) 0.0637(13) Uani 1 1 d D U . . .
C3 C 0.9912(5) 0.5207(4) 0.31954(15) 0.0556(11) Uani 1 1 d D U . . .
C4 C 0.9752(4) 0.6350(3) 0.32602(13) 0.0420(9) Uani 1 1 d D U . . .
C5 C 0.9113(4) 0.7395(3) 0.29904(13) 0.0424(9) Uani 1 1 d D U . . .
C6 C 0.9073(4) 0.8441(4) 0.31179(15) 0.0523(11) Uani 1 1 d D U . . .
C7 C 0.8455(5) 0.9587(4) 0.29067(17) 0.0634(13) Uani 1 1 d D U . . .
C8 C 0.8790(6) 1.0276(4) 0.3176(2) 0.099(2) Uani 1 1 d D U . . .
C9 C 0.9599(6) 0.9567(4) 0.3547(2) 0.097(2) Uani 1 1 d D U . . .
C10 C 1.1736(5) 0.4800(4) 0.43059(16) 0.0681(14) Uani 1 1 d D U . . .
H10A H 1.1809 0.5455 0.4441 0.102 Uiso 1 1 calc R U . . .
H10B H 1.2606 0.4327 0.4223 0.102 Uiso 1 1 calc R U . . .
H10C H 1.1326 0.4344 0.4543 0.102 Uiso 1 1 calc R U . . .
C11 C 1.1038(8) 0.3235(4) 0.3694(2) 0.116(3) Uani 1 1 d D U . . .
H11A H 1.1955 0.2962 0.3798 0.139 Uiso 1 1 calc R U . . .
H11B H 1.0995 0.2915 0.3399 0.139 Uiso 1 1 calc R U . . .
C12 C 1.0210(10) 0.2794(7) 0.4080(3) 0.176(4) Uani 1 1 d D U . . .
H12A H 1.0530 0.1957 0.4141 0.264 Uiso 1 1 calc R U . . .
H12B H 0.9305 0.3039 0.3974 0.264 Uiso 1 1 calc R U . . .
H12C H 1.0256 0.3099 0.4374 0.264 Uiso 1 1 calc R U . . .
C13 C 0.9424(6) 0.4800(4) 0.27929(19) 0.0865(19) Uani 1 1 d D U . . .
H13A H 0.9679 0.3962 0.2846 0.130 Uiso 1 1 calc R U . . .
H13B H 0.9802 0.5064 0.2489 0.130 Uiso 1 1 calc R U . . .
H13C H 0.8473 0.5107 0.2781 0.130 Uiso 1 1 calc R U . . .
C14 C 0.7600(5) 1.0034(4) 0.24729(18) 0.0653(13) Uani 1 1 d D U . . .
H14A H 0.7327 1.0871 0.2422 0.098 Uiso 1 1 calc R U . . .
H14B H 0.6831 0.9767 0.2524 0.098 Uiso 1 1 calc R U . . .
H14C H 0.8087 0.9754 0.2191 0.098 Uiso 1 1 calc R U . . .
C15 C 0.8359(9) 1.1567(5) 0.3092(3) 0.151(4) Uani 1 1 d D U . . .
H15A H 0.7418 1.1851 0.3021 0.181 Uiso 1 1 calc R U . . .
H15B H 0.8489 1.1846 0.3389 0.181 Uiso 1 1 calc R U . . .
C16 C 0.9097(9) 1.2040(6) 0.2686(4) 0.167(4) Uani 1 1 d D U . . .
H16A H 0.8787 1.2877 0.2643 0.250 Uiso 1 1 calc R U . . .
H16B H 0.8959 1.1777 0.2391 0.250 Uiso 1 1 calc R U . . .
H16C H 1.0027 1.1775 0.2759 0.250 Uiso 1 1 calc R U . . .
C17 C 1.0201(7) 0.9963(5) 0.3926(3) 0.141(4) Uani 1 1 d D U . . .
H17A H 1.0717 0.9297 0.4141 0.212 Uiso 1 1 calc R U . . .
H17B H 0.9513 1.0442 0.4110 0.212 Uiso 1 1 calc R U . . .
H17C H 1.0766 1.0406 0.3773 0.212 Uiso 1 1 calc R U . . .
C18 C 1.2096(5) 0.7310(4) 0.38124(19) 0.0697(14) Uani 1 1 d D U . . .
H18A H 1.2362 0.7268 0.3476 0.105 Uiso 1 1 calc R U . . .
H18B H 1.2616 0.6625 0.4016 0.105 Uiso 1 1 calc R U . . .
H18C H 1.2231 0.7990 0.3907 0.105 Uiso 1 1 calc R U . . .
C19 C 0.9934(6) 0.7459(6) 0.44068(18) 0.101(2) Uani 1 1 d D U . . .
H19A H 0.9015 0.7500 0.4395 0.151 Uiso 1 1 calc R U . . .
H19B H 1.0002 0.8143 0.4520 0.151 Uiso 1 1 calc R U . . .
H19C H 1.0395 0.6777 0.4626 0.151 Uiso 1 1 calc R U . . .
N1 N 1.0402(3) 0.6318(3) 0.36804(11) 0.0478(8) Uani 1 1 d D U . . .
N2 N 0.9760(4) 0.8464(3) 0.35203(14) 0.0668(11) Uani 1 1 d D U . . .
B1 B 1.0579(5) 0.7391(4) 0.38749(19) 0.0629(14) Uani 1 1 d D U . . .
C20 C 0.8458(4) 0.7426(3) 0.25336(13) 0.0400(9) Uani 1 1 d D U . . .
C21 C 0.7216(4) 0.7335(4) 0.25317(15) 0.0535(11) Uani 1 1 d . U . . .
H21 H 0.6785 0.7191 0.2828 0.064 Uiso 1 1 calc R U . . .
C22 C 0.6591(4) 0.7450(4) 0.21069(15) 0.0534(11) Uani 1 1 d . U . . .
H22 H 0.5735 0.7388 0.2114 0.064 Uiso 1 1 calc R U . . .
C23 C 0.7199(4) 0.7655(3) 0.16698(13) 0.0381(8) Uani 1 1 d . U . . .
C24 C 0.8466(4) 0.7699(3) 0.16739(14) 0.0411(9) Uani 1 1 d . U . . .
H24 H 0.8916 0.7809 0.1379 0.049 Uiso 1 1 calc R U . . .
C25 C 0.9079(4) 0.7586(3) 0.20975(14) 0.0418(9) Uani 1 1 d . U . . .
H25 H 0.9947 0.7619 0.2091 0.050 Uiso 1 1 calc R U . . .
C26 C 0.7447(4) 0.8133(3) 0.06482(13) 0.0418(9) Uani 1 1 d . U . . .
C27 C 0.8247(4) 0.7129(4) 0.05008(15) 0.0479(10) Uani 1 1 d . U . . .
H27 H 0.8150 0.6414 0.0645 0.057 Uiso 1 1 calc R U . . .
C28 C 0.9175(4) 0.7167(4) 0.01486(16) 0.0562(11) Uani 1 1 d . U . . .
H28 H 0.9721 0.6474 0.0055 0.067 Uiso 1 1 calc R U . . .
C29 C 0.9328(4) 0.8191(4) -0.00704(16) 0.0599(12) Uani 1 1 d . U . . .
H29 H 0.9970 0.8207 -0.0315 0.072 Uiso 1 1 calc R U . . .
C30 C 0.8544(5) 0.9188(4) 0.00680(17) 0.0659(13) Uani 1 1 d . U . . .
H39 H 0.8644 0.9899 -0.0082 0.079 Uiso 1 1 calc R U . . .
C31 C 0.7609(4) 0.9169(4) 0.04239(16) 0.0541(11) Uani 1 1 d . U . . .
H31 H 0.7073 0.9867 0.0517 0.065 Uiso 1 1 calc R U . . .
C32 C 0.5287(4) 0.9517(3) 0.11657(13) 0.0376(8) Uani 1 1 d . U . . .
C33 C 0.4032(4) 0.9934(4) 0.09985(16) 0.0498(10) Uani 1 1 d . U . . .
H33 H 0.3671 0.9454 0.0859 0.060 Uiso 1 1 calc R U . . .
C34 C 0.3290(4) 1.1052(4) 0.10323(17) 0.0599(12) Uani 1 1 d . U . . .
H34 H 0.2426 1.1333 0.0915 0.072 Uiso 1 1 calc R U . . .
C35 C 0.3803(5) 1.1753(4) 0.12346(16) 0.0565(11) Uani 1 1 d . U . . .
H35 H 0.3293 1.2516 0.1258 0.068 Uiso 1 1 calc R U . . .
C36 C 0.5052(5) 1.1348(4) 0.14031(16) 0.0560(11) Uani 1 1 d . U . . .
H36 H 0.5406 1.1830 0.1544 0.067 Uiso 1 1 calc R U . . .
C37 C 0.5794(4) 1.0240(4) 0.13685(15) 0.0495(10) Uani 1 1 d . U . . .
H37 H 0.6660 0.9968 0.1484 0.059 Uiso 1 1 calc R U . . .
P2 P 0.33562(9) 0.65880(9) 0.14585(3) 0.0390(2) Uani 1 1 d . . . . .
C38 C 0.5273(11) 0.0702(7) 0.3645(3) 0.059(2) Uani 0.484(5) 1 d D U P A 1
C39 C 0.4726(10) 0.0886(7) 0.3188(3) 0.059(2) Uani 0.484(5) 1 d D U P A 1
C40 C 0.4516(10) 0.2026(7) 0.3002(3) 0.050(2) Uani 0.484(5) 1 d D U P A 1
C41 C 0.4954(10) 0.2513(7) 0.3353(3) 0.047(2) Uani 0.484(5) 1 d D U P A 1
C42 C 0.5005(12) 0.3608(8) 0.3368(3) 0.047(2) Uani 0.484(5) 1 d D U P A 1
C43 C 0.5407(13) 0.3972(8) 0.3752(3) 0.047(2) Uani 0.484(5) 1 d D U P A 1
C44 C 0.5534(9) 0.5044(8) 0.3816(3) 0.043(2) Uani 0.484(5) 1 d D U P A 1
C45 C 0.5957(8) 0.4890(8) 0.4278(3) 0.0463(19) Uani 0.484(5) 1 d D U P A 1
C46 C 0.6078(9) 0.3764(8) 0.4488(3) 0.047(2) Uani 0.484(5) 1 d D U P A 1
C47 C 0.5719(14) -0.0454(8) 0.3964(4) 0.086(4) Uani 0.484(5) 1 d D U P A 1
H47A H 0.6090 -0.0368 0.4258 0.128 Uiso 0.484(5) 1 calc R U P A 1
H47B H 0.6381 -0.0993 0.3793 0.128 Uiso 0.484(5) 1 calc R U P A 1
H47C H 0.4974 -0.0745 0.4046 0.128 Uiso 0.484(5) 1 calc R U P A 1
C48 C 0.4396(12) -0.0007(9) 0.2963(4) 0.081(3) Uani 0.484(5) 1 d D U P A 1
H48A H 0.5043 -0.0760 0.3060 0.097 Uiso 0.484(5) 1 calc R U P A 1
H48B H 0.4446 0.0180 0.2609 0.097 Uiso 0.484(5) 1 calc R U P A 1
C49 C 0.3052(19) -0.008(2) 0.3109(10) 0.098(7) Uani 0.484(5) 1 d D U P A 1
H49A H 0.2875 -0.0672 0.2960 0.147 Uiso 0.484(5) 1 calc R U P A 1
H49B H 0.2407 0.0661 0.3003 0.147 Uiso 0.484(5) 1 calc R U P A 1
H49C H 0.3001 -0.0264 0.3458 0.147 Uiso 0.484(5) 1 calc R U P A 1
C50 C 0.3887(12) 0.2600(10) 0.2526(3) 0.060(3) Uani 0.484(5) 1 d D U P A 1
H50A H 0.3690 0.2033 0.2364 0.090 Uiso 0.484(5) 1 calc R U P A 1
H50B H 0.4484 0.2940 0.2325 0.090 Uiso 0.484(5) 1 calc R U P A 1
H50C H 0.3080 0.3200 0.2579 0.090 Uiso 0.484(5) 1 calc R U P A 1
C51 C 0.5369(12) 0.6104(8) 0.3458(4) 0.052(3) Uani 0.484(5) 1 d D U P A 1
H51A H 0.5521 0.6701 0.3613 0.078 Uiso 0.484(5) 1 calc R U P A 1
H51B H 0.4482 0.6367 0.3334 0.078 Uiso 0.484(5) 1 calc R U P A 1
H51C H 0.5995 0.5938 0.3194 0.078 Uiso 0.484(5) 1 calc R U P A 1
C52 C 0.6343(13) 0.5696(15) 0.4526(6) 0.068(4) Uani 0.484(5) 1 d D U P A 1
H52A H 0.6281 0.5454 0.4875 0.082 Uiso 0.484(5) 1 calc R U P A 1
H52B H 0.5700 0.6461 0.4448 0.082 Uiso 0.484(5) 1 calc R U P A 1
C53 C 0.7691(11) 0.5816(13) 0.4412(4) 0.089(4) Uani 0.484(5) 1 d D U P A 1
H53A H 0.7807 0.6414 0.4576 0.133 Uiso 0.484(5) 1 calc R U P A 1
H53B H 0.7787 0.6023 0.4065 0.133 Uiso 0.484(5) 1 calc R U P A 1
H53C H 0.8348 0.5089 0.4522 0.133 Uiso 0.484(5) 1 calc R U P A 1
C54 C 0.6586(11) 0.3228(10) 0.4986(3) 0.059(3) Uani 0.484(5) 1 d D U P A 1
H54A H 0.6569 0.2434 0.5049 0.089 Uiso 0.484(5) 1 calc R U P A 1
H54B H 0.6036 0.3658 0.5223 0.089 Uiso 0.484(5) 1 calc R U P A 1
H54C H 0.7482 0.3245 0.5008 0.089 Uiso 0.484(5) 1 calc R U P A 1
C55 C 0.7217(9) 0.1075(9) 0.4401(4) 0.066(3) Uani 0.484(5) 1 d D U P A 1
H55A H 0.7223 0.0275 0.4452 0.098 Uiso 0.484(5) 1 calc R U P A 1
H55B H 0.7476 0.1262 0.4696 0.098 Uiso 0.484(5) 1 calc R U P A 1
H55C H 0.7830 0.1192 0.4141 0.098 Uiso 0.484(5) 1 calc R U P A 1
C56 C 0.4612(12) 0.1777(14) 0.4636(5) 0.058(3) Uani 0.484(5) 1 d D U P A 1
H56A H 0.3772 0.2279 0.4509 0.087 Uiso 0.484(5) 1 calc R U P A 1
H56B H 0.4773 0.1993 0.4939 0.087 Uiso 0.484(5) 1 calc R U P A 1
H56C H 0.4597 0.0983 0.4690 0.087 Uiso 0.484(5) 1 calc R U P A 1
N3 N 0.5387(8) 0.1670(6) 0.3756(2) 0.0522(19) Uani 0.484(5) 1 d D U P A 1
N4 N 0.5759(10) 0.3194(7) 0.4177(3) 0.050(2) Uani 0.484(5) 1 d D U P A 1
B2 B 0.5753(10) 0.1904(9) 0.4256(3) 0.053(2) Uani 0.484(5) 1 d D U P A 1
C38A C 0.4221(9) 0.0645(6) 0.3701(3) 0.051(2) Uani 0.516(5) 1 d D U P A 2
C39A C 0.3664(8) 0.0903(6) 0.3240(3) 0.0496(19) Uani 0.516(5) 1 d D U P A 2
C40A C 0.3712(9) 0.1975(6) 0.3045(3) 0.0456(19) Uani 0.516(5) 1 d D U P A 2
C41A C 0.4313(9) 0.2380(6) 0.3382(3) 0.046(2) Uani 0.516(5) 1 d D U P A 2
C42A C 0.4661(12) 0.3376(9) 0.3358(3) 0.046(2) Uani 0.516(5) 1 d D U P A 2
C43A C 0.5354(13) 0.3550(8) 0.3733(3) 0.051(3) Uani 0.516(5) 1 d D U P A 2
C44A C 0.5867(12) 0.4456(9) 0.3772(3) 0.061(3) Uani 0.516(5) 1 d D U P A 2
C45A C 0.6505(13) 0.4175(9) 0.4208(4) 0.079(3) Uani 0.516(5) 1 d D U P A 2
C46A C 0.6324(12) 0.3139(9) 0.4432(3) 0.070(3) Uani 0.516(5) 1 d D U P A 2
C47A C 0.4381(12) -0.0439(7) 0.4044(4) 0.075(3) Uani 0.516(5) 1 d D U P A 2
H47D H 0.4806 -0.0402 0.4334 0.112 Uiso 0.516(5) 1 calc R U P A 2
H47E H 0.4917 -0.1088 0.3893 0.112 Uiso 0.516(5) 1 calc R U P A 2
H47F H 0.3524 -0.0538 0.4129 0.112 Uiso 0.516(5) 1 calc R U P A 2
C48A C 0.3178(13) 0.0089(15) 0.3021(7) 0.062(4) Uani 0.516(5) 1 d D U P A 2
H48C H 0.2765 -0.0339 0.3275 0.075 Uiso 0.516(5) 1 calc R U P A 2
H48D H 0.2503 0.0532 0.2783 0.075 Uiso 0.516(5) 1 calc R U P A 2
C49A C 0.4234(10) -0.0744(10) 0.2780(4) 0.085(3) Uani 0.516(5) 1 d D U P A 2
H49D H 0.3861 -0.1245 0.2641 0.127 Uiso 0.516(5) 1 calc R U P A 2
H49E H 0.4889 -0.1205 0.3016 0.127 Uiso 0.516(5) 1 calc R U P A 2
H49F H 0.4642 -0.0326 0.2526 0.127 Uiso 0.516(5) 1 calc R U P A 2
C50A C 0.3185(10) 0.2576(9) 0.2562(3) 0.052(3) Uani 0.516(5) 1 d D U P A 2
H50D H 0.2836 0.2077 0.2411 0.077 Uiso 0.516(5) 1 calc R U P A 2
H50E H 0.3885 0.2762 0.2360 0.077 Uiso 0.516(5) 1 calc R U P A 2
H50F H 0.2490 0.3282 0.2600 0.077 Uiso 0.516(5) 1 calc R U P A 2
C51A C 0.5796(14) 0.5512(10) 0.3421(4) 0.073(4) Uani 0.516(5) 1 d D U P A 2
H51D H 0.6268 0.5962 0.3547 0.110 Uiso 0.516(5) 1 calc R U P A 2
H51E H 0.4883 0.5969 0.3372 0.110 Uiso 0.516(5) 1 calc R U P A 2
H51F H 0.6190 0.5298 0.3115 0.110 Uiso 0.516(5) 1 calc R U P A 2
C52A C 0.7383(13) 0.4798(10) 0.4387(4) 0.099(4) Uani 0.516(5) 1 d D U P A 2
H52C H 0.7926 0.4306 0.4656 0.119 Uiso 0.516(5) 1 calc R U P A 2
H52D H 0.7962 0.5000 0.4125 0.119 Uiso 0.516(5) 1 calc R U P A 2
C53A C 0.647(2) 0.5857(17) 0.4549(10) 0.130(8) Uani 0.516(5) 1 d D U P A 2
H53D H 0.6981 0.6285 0.4671 0.195 Uiso 0.516(5) 1 calc R U P A 2
H53E H 0.5901 0.5643 0.4805 0.195 Uiso 0.516(5) 1 calc R U P A 2
H53F H 0.5949 0.6336 0.4279 0.195 Uiso 0.516(5) 1 calc R U P A 2
C54A C 0.6853(15) 0.2525(10) 0.4915(4) 0.089(4) Uani 0.516(5) 1 d D U P A 2
H54D H 0.6608 0.1820 0.4994 0.133 Uiso 0.516(5) 1 calc R U P A 2
H54E H 0.6492 0.3019 0.5159 0.133 Uiso 0.516(5) 1 calc R U P A 2
H54F H 0.7804 0.2337 0.4908 0.133 Uiso 0.516(5) 1 calc R U P A 2
C55A C 0.6544(9) 0.0530(8) 0.4383(3) 0.067(3) Uani 0.516(5) 1 d D U P A 2
H55D H 0.6309 -0.0180 0.4465 0.101 Uiso 0.516(5) 1 calc R U P A 2
H55E H 0.6997 0.0640 0.4653 0.101 Uiso 0.516(5) 1 calc R U P A 2
H55F H 0.7116 0.0484 0.4099 0.101 Uiso 0.516(5) 1 calc R U P A 2
C56A C 0.4109(12) 0.1749(13) 0.4680(4) 0.061(3) Uani 0.516(5) 1 d D U P A 2
H56D H 0.3368 0.2414 0.4571 0.091 Uiso 0.516(5) 1 calc R U P A 2
H56E H 0.4449 0.1861 0.4976 0.091 Uiso 0.516(5) 1 calc R U P A 2
H56F H 0.3824 0.1062 0.4742 0.091 Uiso 0.516(5) 1 calc R U P A 2
N3A N 0.4612(7) 0.1519(5) 0.3787(2) 0.0464(17) Uani 0.516(5) 1 d D U P A 2
N4A N 0.5646(10) 0.2739(8) 0.4154(3) 0.055(2) Uani 0.516(5) 1 d D U P A 2
B2A B 0.5237(10) 0.1599(8) 0.4271(3) 0.056(2) Uani 0.516(5) 1 d D U P A 2
C57 C 0.4497(5) 0.4338(4) 0.29156(15) 0.0587(12) Uani 1 1 d D U . . .
C58 C 0.5348(5) 0.4277(5) 0.25300(16) 0.0737(15) Uani 1 1 d . U . . .
H58 H 0.6179 0.3718 0.2556 0.088 Uiso 1 1 calc R U . . .
C59 C 0.5008(4) 0.5018(4) 0.21063(15) 0.0607(12) Uani 1 1 d . U . . .
H59 H 0.5609 0.4968 0.1845 0.073 Uiso 1 1 calc R U . . .
C60 C 0.3787(4) 0.5841(3) 0.20591(13) 0.0418(9) Uani 1 1 d . U . . .
C61 C 0.2951(4) 0.5929(3) 0.24556(14) 0.0445(9) Uani 1 1 d . U . . .
H61 H 0.2130 0.6503 0.2434 0.053 Uiso 1 1 calc R U . . .
C62 C 0.3302(4) 0.5191(4) 0.28804(14) 0.0487(10) Uani 1 1 d . U . . .
H62 H 0.2726 0.5265 0.3149 0.058 Uiso 1 1 calc R U . . .
C63 C 0.2415(4) 0.5771(3) 0.12429(13) 0.0413(9) Uani 1 1 d . U . . .
C64 C 0.1535(4) 0.5360(4) 0.15303(16) 0.0538(11) Uani 1 1 d . U . . .
H64 H 0.1406 0.5500 0.1853 0.065 Uiso 1 1 calc R U . . .
C65 C 0.0835(5) 0.4749(4) 0.13581(16) 0.0586(12) Uani 1 1 d . U . . .
H65 H 0.0235 0.4465 0.1562 0.070 Uiso 1 1 calc R U . . .
C66 C 0.1009(4) 0.4552(4) 0.08903(16) 0.0535(11) Uani 1 1 d . U . . .
H66 H 0.0524 0.4137 0.0770 0.064 Uiso 1 1 calc R U . . .
C67 C 0.1878(4) 0.4952(4) 0.05987(16) 0.0573(11) Uani 1 1 d . U . . .
H67 H 0.1994 0.4816 0.0275 0.069 Uiso 1 1 calc R U . . .
C68 C 0.2597(4) 0.5558(4) 0.07734(15) 0.0521(11) Uani 1 1 d . U . . .
H68 H 0.3210 0.5825 0.0571 0.063 Uiso 1 1 calc R U . . .
C69 C 0.2153(4) 0.7952(3) 0.15207(14) 0.0410(9) Uani 1 1 d . U . . .
C70 C 0.1207(4) 0.8469(4) 0.11703(15) 0.0456(9) Uani 1 1 d . U . . .
H70 H 0.1144 0.8073 0.0917 0.055 Uiso 1 1 calc R U . . .
C71 C 0.0361(4) 0.9552(4) 0.11896(17) 0.0554(11) Uani 1 1 d . U . . .
H71 H -0.0280 0.9893 0.0950 0.067 Uiso 1 1 calc R U . . .
C72 C 0.0440(5) 1.0138(4) 0.15532(19) 0.0634(12) Uani 1 1 d . U . . .
H72 H -0.0144 1.0882 0.1565 0.076 Uiso 1 1 calc R U . . .
C73 C 0.1369(5) 0.9644(4) 0.18987(19) 0.0642(12) Uani 1 1 d . U . . .
H73 H 0.1419 1.0044 0.2152 0.077 Uiso 1 1 calc R U . . .
C74 C 0.2232(4) 0.8567(4) 0.18806(16) 0.0526(11) Uani 1 1 d . U . . .
H74 H 0.2886 0.8244 0.2117 0.063 Uiso 1 1 calc R U . . .
O5 O 0.5484(3) 0.6175(3) 0.04148(10) 0.0527(7) Uani 1 1 d . . . . .
H5 H 0.598(5) 0.545(5) 0.043(2) 0.087(19) Uiso 1 1 d . . . . .
C75 C 0.5348(6) 0.6782(5) -0.00546(16) 0.0725(14) Uani 1 1 d . U . . .
H75A H 0.5129 0.6323 -0.0273 0.087 Uiso 1 1 calc R U . . .
H75B H 0.6183 0.6917 -0.0166 0.087 Uiso 1 1 calc R U . . .
C76 C 0.4326(6) 0.7879(4) -0.00706(18) 0.0794(16) Uani 1 1 d . U . . .
H76A H 0.4245 0.8288 -0.0400 0.119 Uiso 1 1 calc R U . . .
H76B H 0.4551 0.8338 0.0141 0.119 Uiso 1 1 calc R U . . .
H76C H 0.3497 0.7744 0.0036 0.119 Uiso 1 1 calc R U . . .
P3 P 0.75714(11) 0.34273(9) 0.10735(4) 0.0496(3) Uani 1 1 d . . . . .
F1 F 0.7745(4) 0.4000(3) 0.05403(11) 0.1202(14) Uani 1 1 d . . . . .
F2 F 0.7708(3) 0.2249(2) 0.09032(11) 0.0764(8) Uani 1 1 d . . . . .
F3 F 0.7379(3) 0.2895(3) 0.16054(10) 0.0858(9) Uani 1 1 d . . . . .
F4 F 0.7419(3) 0.4640(2) 0.12335(11) 0.0757(8) Uani 1 1 d . . . . .
F5 F 0.9084(3) 0.3046(3) 0.11442(14) 0.0985(11) Uani 1 1 d . . . . .
F6 F 0.6051(3) 0.3821(3) 0.10064(13) 0.0901(10) Uani 1 1 d . . . . .

loop_
_atom_site_aniso_label
_atom_site_aniso_U_11
_atom_site_aniso_U_22
_atom_site_aniso_U_33
_atom_site_aniso_U_23
_atom_site_aniso_U_13
_atom_site_aniso_U_12
Cu 0.0375(3) 0.0486(4) 0.0346(3) -0.0027(3) -0.0057(2) -0.0139(3)
P1 0.0328(5) 0.0449(6) 0.0350(5) -0.0040(4) -0.0043(4) -0.0119(4)
C1 0.063(3) 0.059(3) 0.040(2) 0.0042(19) -0.009(2) -0.025(2)
C2 0.092(3) 0.054(3) 0.051(3) 0.013(2) -0.022(2) -0.036(2)
C3 0.076(3) 0.053(2) 0.044(2) 0.0040(19) -0.016(2) -0.032(2)
C4 0.047(2) 0.049(2) 0.0313(19) -0.0025(16) -0.0045(16) -0.0186(18)
C5 0.039(2) 0.054(2) 0.035(2) -0.0046(17) -0.0022(16) -0.0149(18)
C6 0.047(2) 0.053(2) 0.054(2) -0.0158(19) -0.017(2) -0.0033(19)
C7 0.059(3) 0.050(2) 0.072(3) -0.018(2) -0.030(2) 0.007(2)
C8 0.103(4) 0.058(3) 0.125(4) -0.041(3) -0.070(4) 0.019(3)
C9 0.100(4) 0.062(3) 0.117(4) -0.049(3) -0.065(4) 0.022(3)
C10 0.086(4) 0.070(3) 0.047(3) 0.005(2) -0.024(2) -0.023(3)
C11 0.210(7) 0.057(3) 0.094(4) 0.030(3) -0.084(5) -0.064(4)
C12 0.310(11) 0.141(7) 0.125(6) 0.067(5) -0.086(6) -0.166(8)
C13 0.144(5) 0.049(3) 0.077(3) 0.005(3) -0.051(4) -0.041(3)
C14 0.062(3) 0.050(3) 0.080(3) -0.013(2) -0.030(3) -0.004(2)
C15 0.169(8) 0.057(4) 0.204(8) -0.051(4) -0.134(7) 0.039(4)
C16 0.180(8) 0.046(4) 0.271(11) -0.024(5) -0.140(7) -0.003(4)
C17 0.163(7) 0.077(4) 0.166(7) -0.072(4) -0.117(6) 0.038(4)
C18 0.075(3) 0.049(3) 0.084(4) -0.005(2) -0.036(3) -0.012(2)
C19 0.094(4) 0.133(5) 0.056(3) -0.043(3) -0.018(3) 0.011(4)
N1 0.052(2) 0.057(2) 0.0336(17) -0.0032(15) -0.0084(15) -0.0155(16)
N2 0.066(2) 0.061(2) 0.065(2) -0.0268(18) -0.033(2) 0.0085(18)
B1 0.071(3) 0.059(3) 0.056(3) -0.022(2) -0.025(3) -0.005(2)
C20 0.040(2) 0.041(2) 0.038(2) -0.0008(16) -0.0059(16) -0.0124(17)
C21 0.050(2) 0.082(3) 0.035(2) -0.004(2) 0.0016(17) -0.031(2)
C22 0.042(2) 0.085(3) 0.041(2) -0.006(2) 0.0012(17) -0.033(2)
C23 0.036(2) 0.039(2) 0.039(2) -0.0052(16) -0.0042(16) -0.0116(17)
C24 0.0337(19) 0.052(2) 0.034(2) 0.0020(17) -0.0026(15) -0.0121(17)
C25 0.032(2) 0.049(2) 0.041(2) 0.0011(17) -0.0059(16) -0.0105(17)
C26 0.038(2) 0.052(2) 0.032(2) -0.0008(17) -0.0104(16) -0.0075(17)
C27 0.045(2) 0.053(2) 0.043(2) -0.0045(19) -0.0028(18) -0.0128(19)
C28 0.046(2) 0.070(3) 0.048(2) -0.016(2) 0.0041(19) -0.007(2)
C29 0.047(3) 0.080(3) 0.042(2) 0.001(2) 0.0024(19) -0.010(2)
C30 0.060(3) 0.069(3) 0.055(3) 0.014(2) 0.008(2) -0.013(2)
C31 0.049(2) 0.052(2) 0.051(2) 0.003(2) 0.005(2) -0.006(2)
C32 0.036(2) 0.041(2) 0.035(2) -0.0021(16) -0.0022(16) -0.0109(16)
C33 0.042(2) 0.049(2) 0.057(3) -0.002(2) -0.0090(19) -0.0130(18)
C34 0.049(2) 0.051(3) 0.070(3) -0.001(2) -0.007(2) -0.003(2)
C35 0.061(3) 0.044(2) 0.057(3) -0.002(2) 0.001(2) -0.007(2)
C36 0.067(3) 0.052(3) 0.050(3) -0.007(2) -0.005(2) -0.019(2)
C37 0.051(2) 0.050(2) 0.047(2) -0.0065(19) -0.0079(19) -0.0145(19)
P2 0.0364(5) 0.0491(6) 0.0302(5) -0.0008(4) -0.0057(4) -0.0126(5)
C38 0.074(6) 0.045(4) 0.051(4) 0.008(3) -0.001(4) -0.015(4)
C39 0.075(6) 0.049(4) 0.049(4) -0.002(3) 0.002(4) -0.014(4)
C40 0.053(5) 0.047(4) 0.044(4) -0.005(3) -0.001(4) -0.006(4)
C41 0.048(6) 0.051(4) 0.033(4) 0.000(3) -0.006(4) -0.003(4)
C42 0.045(6) 0.050(4) 0.039(4) -0.002(3) -0.011(4) -0.003(4)
C43 0.056(6) 0.052(5) 0.029(4) 0.007(3) -0.011(3) -0.015(4)
C44 0.040(5) 0.047(4) 0.038(4) -0.001(3) -0.003(3) -0.007(4)
C45 0.036(4) 0.062(4) 0.035(4) -0.003(3) 0.002(3) -0.010(4)
C46 0.041(5) 0.066(5) 0.032(4) -0.003(3) -0.006(3) -0.015(4)
C47 0.126(11) 0.053(5) 0.069(7) 0.016(5) -0.024(7) -0.023(6)
C48 0.105(8) 0.065(6) 0.073(7) -0.007(5) -0.004(6) -0.029(5)
C49 0.119(10) 0.097(13) 0.095(13) -0.032(11) 0.012(8) -0.051(9)
C50 0.073(8) 0.064(6) 0.046(5) -0.005(4) -0.008(5) -0.025(6)
C51 0.059(6) 0.047(5) 0.047(5) 0.003(5) -0.002(4) -0.017(5)
C52 0.073(7) 0.104(8) 0.043(6) -0.008(6) 0.013(5) -0.052(6)
C53 0.074(6) 0.160(12) 0.060(7) -0.018(7) 0.005(5) -0.076(7)
C54 0.068(7) 0.076(7) 0.035(4) 0.009(5) -0.011(4) -0.031(6)
C55 0.060(5) 0.065(6) 0.062(6) 0.014(5) -0.008(4) -0.014(4)
C56 0.057(7) 0.058(7) 0.053(6) 0.018(5) -0.014(5) -0.019(6)
N3 0.055(5) 0.047(4) 0.045(3) 0.007(3) -0.009(3) -0.007(3)
N4 0.061(5) 0.055(4) 0.032(4) 0.008(3) -0.012(3) -0.019(4)
B2 0.058(5) 0.054(5) 0.043(5) 0.011(4) -0.013(4) -0.019(4)
C38A 0.052(5) 0.045(4) 0.053(4) 0.002(3) -0.008(3) -0.015(3)
C39A 0.049(5) 0.049(4) 0.051(4) -0.007(3) -0.002(3) -0.015(3)
C40A 0.040(4) 0.049(4) 0.043(4) -0.004(3) -0.002(3) -0.008(3)
C41A 0.045(5) 0.046(4) 0.041(4) 0.003(3) -0.006(3) -0.010(3)
C42A 0.049(6) 0.054(4) 0.031(4) -0.002(3) -0.015(3) -0.009(4)
C43A 0.070(6) 0.051(5) 0.034(4) 0.003(3) -0.011(4) -0.024(4)
C44A 0.083(7) 0.060(5) 0.047(4) 0.007(4) -0.018(4) -0.034(5)
C45A 0.117(7) 0.071(5) 0.057(5) 0.011(4) -0.035(5) -0.041(5)
C46A 0.102(7) 0.068(5) 0.048(5) 0.005(4) -0.030(5) -0.037(6)
C47A 0.101(8) 0.054(5) 0.075(6) 0.019(4) -0.030(6) -0.041(5)
C48A 0.062(7) 0.063(6) 0.069(8) -0.014(5) -0.009(5) -0.026(5)
C49A 0.071(6) 0.088(7) 0.111(9) -0.051(7) -0.003(6) -0.027(5)
C50A 0.053(6) 0.055(5) 0.046(4) -0.002(4) -0.010(4) -0.017(5)
C51A 0.105(11) 0.069(7) 0.059(6) 0.011(6) -0.030(6) -0.051(7)
C52A 0.164(9) 0.084(7) 0.060(6) 0.000(5) -0.031(6) -0.052(7)
C53A 0.191(17) 0.096(9) 0.112(14) -0.029(9) -0.014(12) -0.046(9)
C54A 0.150(12) 0.076(7) 0.053(6) 0.017(5) -0.057(7) -0.055(8)
C55A 0.069(5) 0.068(5) 0.057(6) 0.013(4) -0.021(4) -0.018(4)
C56A 0.069(7) 0.060(7) 0.048(5) 0.009(4) -0.014(5) -0.019(6)
N3A 0.050(4) 0.044(3) 0.043(3) 0.007(3) -0.010(3) -0.017(3)
N4A 0.076(5) 0.058(5) 0.036(3) 0.006(3) -0.017(3) -0.028(4)
B2A 0.069(6) 0.054(5) 0.044(5) 0.013(4) -0.020(4) -0.022(4)
C57 0.062(3) 0.063(3) 0.035(2) -0.0012(18) -0.0090(18) 0.003(2)
C58 0.055(3) 0.090(4) 0.039(2) 0.002(2) -0.008(2) 0.028(2)
C59 0.044(2) 0.084(3) 0.035(2) -0.005(2) -0.0046(18) 0.008(2)
C60 0.039(2) 0.051(2) 0.032(2) -0.0030(17) -0.0053(16) -0.0080(18)
C61 0.041(2) 0.048(2) 0.037(2) -0.0032(17) -0.0045(16) -0.0039(18)
C62 0.049(2) 0.056(2) 0.032(2) -0.0040(18) -0.0002(17) -0.0044(19)
C63 0.039(2) 0.048(2) 0.034(2) -0.0009(17) -0.0079(16) -0.0109(18)
C64 0.055(3) 0.069(3) 0.044(2) -0.013(2) 0.0029(19) -0.028(2)
C65 0.063(3) 0.068(3) 0.054(3) -0.005(2) 0.000(2) -0.035(2)
C66 0.050(2) 0.057(3) 0.058(3) -0.011(2) -0.006(2) -0.021(2)
C67 0.059(3) 0.075(3) 0.044(2) -0.009(2) -0.007(2) -0.028(2)
C68 0.049(2) 0.071(3) 0.040(2) -0.003(2) -0.0036(18) -0.026(2)
C69 0.036(2) 0.045(2) 0.039(2) 0.0055(17) -0.0032(16) -0.0139(17)
C70 0.039(2) 0.052(2) 0.044(2) 0.0079(18) -0.0056(17) -0.0176(18)
C71 0.042(2) 0.057(3) 0.059(3) 0.016(2) -0.009(2) -0.015(2)
C72 0.057(3) 0.044(3) 0.079(3) 0.007(2) -0.006(2) -0.008(2)
C73 0.066(3) 0.052(3) 0.072(3) -0.008(2) -0.010(2) -0.011(2)
C74 0.051(2) 0.052(2) 0.051(2) -0.003(2) -0.010(2) -0.011(2)
O5 0.066(2) 0.0454(18) 0.0408(17) -0.0057(14) -0.0004(14) -0.0093(16)
C75 0.092(4) 0.073(3) 0.038(3) -0.003(2) -0.004(2) -0.006(3)
C76 0.114(4) 0.058(3) 0.047(3) -0.001(2) -0.021(3) 0.003(3)
P3 0.0515(7) 0.0450(6) 0.0477(6) 0.0002(5) -0.0016(5) -0.0113(5)
F1 0.201(4) 0.076(2) 0.0568(19) 0.0071(16) 0.038(2) -0.018(2)
F2 0.088(2) 0.0572(17) 0.085(2) -0.0194(15) -0.0053(16) -0.0177(15)
F3 0.114(3) 0.085(2) 0.0550(17) 0.0071(15) -0.0006(16) -0.0348(19)
F4 0.087(2) 0.0580(17) 0.090(2) -0.0210(15) 0.0144(16) -0.0302(15)
F5 0.0560(18) 0.072(2) 0.166(3) -0.009(2) -0.008(2) -0.0198(15)
F6 0.0579(18) 0.080(2) 0.128(3) -0.0191(19) -0.0298(18) -0.0067(15)

loop_
_atom_type_symbol
_atom_type_description
_atom_type_scat_dispersion_real
_atom_type_scat_dispersion_imag
_atom_type_scat_source
C C 0.0181 0.0091 'International Tables Vol C Tables 4.2.6.8 and 6.1.1.4'
H H 0.0000 0.0000 'International Tables Vol C Tables 4.2.6.8 and 6.1.1.4'
B B 0.0090 0.0039 'International Tables Vol C Tables 4.2.6.8 and 6.1.1.4'
N N 0.0311 0.0180 'International Tables Vol C Tables 4.2.6.8 and 6.1.1.4'
F F 0.0727 0.0534 'International Tables Vol C Tables 4.2.6.8 and 6.1.1.4'
P P 0.2955 0.4335 'International Tables Vol C Tables 4.2.6.8 and 6.1.1.4'
O O 0.0492 0.0322 'International Tables Vol C Tables 4.2.6.8 and 6.1.1.4'
Cu Cu -1.9646 0.5888 'International Tables Vol C Tables 4.2.6.8 and 6.1.1.4'

loop_
_geom_angle_atom_site_label_1
_geom_angle_atom_site_label_2
_geom_angle_atom_site_label_3
_geom_angle
P1 Cu P2 130.49(4)
P1 Cu O5 113.61(9)
P2 Cu O5 115.43(9)
Cu P1 C23 115.54(12)
Cu P1 C26 114.87(13)
Cu P1 C32 114.12(12)
C23 P1 C26 103.64(17)
C23 P1 C32 101.53(17)
C26 P1 C32 105.62(18)
C2 C1 C10 125.1(4)
C2 C1 N1 110.0(3)
C10 C1 N1 124.9(4)
C1 C2 C3 108.2(4)
C1 C2 C11 123.5(4)
C3 C2 C11 128.3(4)
C2 C3 C4 106.2(3)
C2 C3 C13 125.8(4)
C4 C3 C13 128.0(4)
C3 C4 C5 131.9(3)
C3 C4 N1 108.0(3)
C5 C4 N1 120.1(3)
C4 C5 C6 122.9(3)
C4 C5 C20 120.0(3)
C6 C5 C20 117.1(3)
C5 C6 C7 132.0(4)
C5 C6 N2 119.6(4)
C7 C6 N2 108.4(3)
C6 C7 C8 106.6(4)
C6 C7 C14 129.8(4)
C8 C7 C14 123.7(4)
C7 C8 C9 107.9(4)
C7 C8 C15 126.1(5)
C9 C8 C15 125.9(5)
C8 C9 C17 126.0(5)
C8 C9 N2 110.1(4)
C17 C9 N2 123.9(5)
C1 C10 H10A 109.5
C1 C10 H10B 109.5
C1 C10 H10C 109.5
H10A C10 H10B 109.5
H10A C10 H10C 109.5
H10B C10 H10C 109.5
C2 C11 H11A 109.0
C2 C11 H11B 109.0
C2 C11 C12 112.8(7)
H11A C11 H11B 107.8
H11A C11 C12 109.0
H11B C11 C12 109.0
C11 C12 H12A 109.5
C11 C12 H12B 109.5
C11 C12 H12C 109.5
H12A C12 H12B 109.5
H12A C12 H12C 109.5
H12B C12 H12C 109.5
C3 C13 H13A 109.5
C3 C13 H13B 109.5
C3 C13 H13C 109.5
H13A C13 H13B 109.5
H13A C13 H13C 109.5
H13B C13 H13C 109.5
C7 C14 H14A 109.5
C7 C14 H14B 109.5
C7 C14 H14C 109.5
H14A C14 H14B 109.5
H14A C14 H14C 109.5
H14B C14 H14C 109.5
C8 C15 H15A 109.2
C8 C15 H15B 109.2
C8 C15 C16 112.1(7)
H15A C15 H15B 107.9
H15A C15 C16 109.2
H15B C15 C16 109.2
C15 C16 H16A 109.5
C15 C16 H16B 109.5
C15 C16 H16C 109.5
H16A C16 H16B 109.5
H16A C16 H16C 109.5
H16B C16 H16C 109.5
C9 C17 H17A 109.5
C9 C17 H17B 109.5
C9 C17 H17C 109.5
H17A C17 H17B 109.5
H17A C17 H17C 109.5
H17B C17 H17C 109.5
H18A C18 H18B 109.5
H18A C18 H18C 109.5
H18A C18 B1 109.5
H18B C18 H18C 109.5
H18B C18 B1 109.5
H18C C18 B1 109.5
H19A C19 H19B 109.5
H19A C19 H19C 109.5
H19A C19 B1 109.5
H19B C19 H19C 109.5
H19B C19 B1 109.5
H19C C19 B1 109.5
C1 N1 C4 107.5(3)
C1 N1 B1 126.4(3)
C4 N1 B1 126.0(3)
C6 N2 C9 107.0(4)
C6 N2 B1 126.6(3)
C9 N2 B1 126.4(4)
C18 B1 C19 117.8(4)
C18 B1 N1 107.2(4)
C18 B1 N2 108.7(4)
C19 B1 N1 109.4(4)
C19 B1 N2 108.5(4)
N1 B1 N2 104.6(3)
C5 C20 C21 121.8(3)
C5 C20 C25 120.2(3)
C21 C20 C25 118.0(3)
C20 C21 H21 119.5
C20 C21 C22 121.1(4)
H21 C21 C22 119.5
C21 C22 H22 119.6
C21 C22 C23 120.7(4)
H22 C22 C23 119.6
P1 C23 C22 119.1(3)
P1 C23 C24 122.5(3)
C22 C23 C24 117.9(3)
C23 C24 H24 119.5
C23 C24 C25 120.9(4)
H24 C24 C25 119.5
C20 C25 C24 121.3(3)
C20 C25 H25 119.4
C24 C25 H25 119.4
P1 C26 C27 118.9(3)
P1 C26 C31 123.1(3)
C27 C26 C31 118.1(4)
C26 C27 H27 119.8
C26 C27 C28 120.4(4)
H27 C27 C28 119.8
C27 C28 H28 119.4
C27 C28 C29 121.1(4)
H28 C28 C29 119.4
C28 C29 H29 120.4
C28 C29 C30 119.3(4)
H29 C29 C30 120.4
C29 C30 H39 119.7
C29 C30 C31 120.6(5)
H39 C30 C31 119.7
C26 C31 C30 120.6(4)
C26 C31 H31 119.7
C30 C31 H31 119.7
P1 C32 C33 120.0(3)
P1 C32 C37 121.4(3)
C33 C32 C37 118.6(4)
C32 C33 H33 119.8
C32 C33 C34 120.5(4)
H33 C33 C34 119.8
C33 C34 H34 119.9
C33 C34 C35 120.2(4)
H34 C34 C35 119.9
C34 C35 H35 120.1
C34 C35 C36 119.9(4)
H35 C35 C36 120.1
C35 C36 H36 119.9
C35 C36 C37 120.1(4)
H36 C36 C37 119.9
C32 C37 C36 120.7(4)
C32 C37 H37 119.6
C36 C37 H37 119.6
Cu P2 C60 112.63(13)
Cu P2 C63 120.30(13)
Cu P2 C69 109.36(12)
C60 P2 C63 102.79(18)
C60 P2 C69 106.93(18)
C63 P2 C69 103.77(18)
C39 C38 C47 124.7(8)
C39 C38 N3 111.0(7)
C47 C38 N3 124.2(8)
C38 C39 C40 107.5(7)
C38 C39 C48 125.0(8)
C40 C39 C48 127.5(8)
C39 C40 C41 106.1(7)
C39 C40 C50 124.9(8)
C41 C40 C50 129.0(8)
C40 C41 C42 132.6(7)
C40 C41 N3 109.2(7)
C42 C41 N3 118.2(7)
C41 C42 C43 125.8(8)
C41 C42 C57 108.8(7)
C43 C42 C57 125.3(7)
C42 C43 C44 132.1(7)
C42 C43 N4 118.6(8)
C44 C43 N4 109.2(7)
C43 C44 C45 105.3(7)
C43 C44 C51 129.1(8)
C45 C44 C51 125.5(8)
C44 C45 C46 108.6(7)
C44 C45 C52 128.7(10)
C46 C45 C52 122.5(10)
C45 C46 C54 125.3(8)
C45 C46 N4 110.5(7)
C54 C46 N4 124.0(8)
C38 C47 H47A 109.5
C38 C47 H47B 109.5
C38 C47 H47C 109.5
H47A C47 H47B 109.5
H47A C47 H47C 109.5
H47B C47 H47C 109.5
C39 C48 H48A 109.3
C39 C48 H48B 109.3
C39 C48 C49 111.7(11)
H48A C48 H48B 107.9
H48A C48 C49 109.3
H48B C48 C49 109.3
C48 C49 H49A 109.5
C48 C49 H49B 109.5
C48 C49 H49C 109.5
H49A C49 H49B 109.5
H49A C49 H49C 109.5
H49B C49 H49C 109.5
C40 C50 H50A 109.5
C40 C50 H50B 109.5
C40 C50 H50C 109.5
H50A C50 H50B 109.5
H50A C50 H50C 109.5
H50B C50 H50C 109.5
C44 C51 H51A 109.5
C44 C51 H51B 109.5
C44 C51 H51C 109.5
H51A C51 H51B 109.5
H51A C51 H51C 109.5
H51B C51 H51C 109.5
C45 C52 H52A 108.1
C45 C52 H52B 108.1
C45 C52 C53 117.0(10)
H52A C52 H52B 107.3
H52A C52 C53 108.1
H52B C52 C53 108.1
C52 C53 H53A 109.5
C52 C53 H53B 109.5
C52 C53 H53C 109.5
H53A C53 H53B 109.5
H53A C53 H53C 109.5
H53B C53 H53C 109.5
C46 C54 H54A 109.5
C46 C54 H54B 109.5
C46 C54 H54C 109.5
H54A C54 H54B 109.5
H54A C54 H54C 109.5
H54B C54 H54C 109.5
H55A C55 H55B 109.5
H55A C55 H55C 109.5
H55A C55 B2 109.5
H55B C55 H55C 109.5
H55B C55 B2 109.5
H55C C55 B2 109.5
H56A C56 H56B 109.5
H56A C56 H56C 109.5
H56A C56 B2 109.5
H56B C56 H56C 109.5
H56B C56 B2 109.5
H56C C56 B2 109.5
C38 N3 C41 106.2(6)
C38 N3 B2 128.3(7)
C41 N3 B2 125.1(7)
C43 N4 C46 106.4(7)
C43 N4 B2 125.3(7)
C46 N4 B2 128.3(7)
C55 B2 C56 115.8(8)
C55 B2 N3 109.2(7)
C55 B2 N4 108.8(7)
C56 B2 N3 108.0(8)
C56 B2 N4 108.4(8)
N3 B2 N4 106.2(7)
C39A C38A C47A 126.1(7)
C39A C38A N3A 109.7(6)
C47A C38A N3A 124.2(7)
C38A C39A C40A 107.4(6)
C38A C39A C48A 123.7(10)
C40A C39A C48A 128.9(10)
C39A C40A C41A 107.8(6)
C39A C40A C50A 124.0(7)
C41A C40A C50A 128.2(7)
C40A C41A C42A 131.6(7)
C40A C41A N3A 107.2(6)
C42A C41A N3A 121.1(7)
C41A C42A C43A 121.1(7)
C41A C42A C57 126.1(6)
C43A C42A C57 112.5(6)
C42A C43A C44A 130.6(7)
C42A C43A N4A 120.5(7)
C44A C43A N4A 109.0(7)
C43A C44A C45A 106.7(7)
C43A C44A C51A 128.9(8)
C45A C44A C51A 124.4(9)
C44A C45A C46A 106.8(7)
C44A C45A C52A 126.9(8)
C46A C45A C52A 126.0(8)
C45A C46A C54A 124.5(8)
C45A C46A N4A 111.6(7)
C54A C46A N4A 123.9(8)
C38A C47A H47D 109.5
C38A C47A H47E 109.5
C38A C47A H47F 109.5
H47D C47A H47E 109.5
H47D C47A H47F 109.5
H47E C47A H47F 109.5
C39A C48A H48C 109.0
C39A C48A H48D 109.0
C39A C48A C49A 113.0(9)
H48C C48A H48D 107.8
H48C C48A C49A 109.0
H48D C48A C49A 109.0
C48A C49A H49D 109.5
C48A C49A H49E 109.5
C48A C49A H49F 109.5
H49D C49A H49E 109.5
H49D C49A H49F 109.5
H49E C49A H49F 109.5
C40A C50A H50D 109.5
C40A C50A H50E 109.5
C40A C50A H50F 109.5
H50D C50A H50E 109.5
H50D C50A H50F 109.5
H50E C50A H50F 109.5
C44A C51A H51D 109.5
C44A C51A H51E 109.5
C44A C51A H51F 109.5
H51D C51A H51E 109.5
H51D C51A H51F 109.5
H51E C51A H51F 109.5
C45A C52A H52C 110.6
C45A C52A H52D 110.6
C45A C52A C53A 105.9(12)
H52C C52A H52D 108.7
H52C C52A C53A 110.6
H52D C52A C53A 110.6
C52A C53A H53D 109.5
C52A C53A H53E 109.5
C52A C53A H53F 109.5
H53D C53A H53E 109.5
H53D C53A H53F 109.5
H53E C53A H53F 109.5
C46A C54A H54D 109.5
C46A C54A H54E 109.5
C46A C54A H54F 109.5
H54D C54A H54E 109.5
H54D C54A H54F 109.5
H54E C54A H54F 109.5
H55D C55A H55E 109.5
H55D C55A H55F 109.5
H55D C55A B2A 109.5
H55E C55A H55F 109.5
H55E C55A B2A 109.5
H55F C55A B2A 109.5
H56D C56A H56E 109.5
H56D C56A H56F 109.5
H56D C56A B2A 109.5
H56E C56A H56F 109.5
H56E C56A B2A 109.5
H56F C56A B2A 109.5
C38A N3A C41A 107.9(6)
C38A N3A B2A 126.0(6)
C41A N3A B2A 126.0(6)
C43A N4A C46A 105.9(7)
C43A N4A B2A 126.4(6)
C46A N4A B2A 127.7(7)
C55A B2A C56A 116.9(8)
C55A B2A N3A 109.6(7)
C55A B2A N4A 108.3(7)
C56A B2A N3A 107.8(7)
C56A B2A N4A 109.3(8)
N3A B2A N4A 104.3(6)
C42 C57 C58 116.6(6)
C42 C57 C62 123.5(6)
C42A C57 C58 123.7(6)
C42A C57 C62 116.1(6)
C58 C57 C62 119.1(4)
C57 C58 H58 119.6
C57 C58 C59 120.8(4)
H58 C58 C59 119.6
C58 C59 H59 119.7
C58 C59 C60 120.6(4)
H59 C59 C60 119.7
P2 C60 C59 116.0(3)
P2 C60 C61 125.2(3)
C59 C60 C61 118.4(4)
C60 C61 H61 119.6
C60 C61 C62 120.7(4)
H61 C61 C62 119.6
C57 C62 C61 120.3(4)
C57 C62 H62 119.8
C61 C62 H62 119.8
P2 C63 C64 122.4(3)
P2 C63 C68 118.8(3)
C64 C63 C68 118.8(4)
C63 C64 H64 119.4
C63 C64 C65 121.2(4)
H64 C64 C65 119.4
C64 C65 H65 120.2
C64 C65 C66 119.7(4)
H65 C65 C66 120.2
C65 C66 H66 119.9
C65 C66 C67 120.2(4)
H66 C66 C67 119.9
C66 C67 H67 119.9
C66 C67 C68 120.3(4)
H67 C67 C68 119.9
C63 C68 C67 119.9(4)
C63 C68 H68 120.0
C67 C68 H68 120.0
P2 C69 C70 119.9(3)
P2 C69 C74 121.6(3)
C70 C69 C74 118.1(4)
C69 C70 H70 119.7
C69 C70 C71 120.6(4)
H70 C70 C71 119.7
C70 C71 H71 119.8
C70 C71 C72 120.5(4)
H71 C71 C72 119.8
C71 C72 H72 120.2
C71 C72 C73 119.6(5)
H72 C72 C73 120.2
C72 C73 H73 119.7
C72 C73 C74 120.6(5)
H73 C73 C74 119.7
C69 C74 C73 120.7(4)
C69 C74 H74 119.7
C73 C74 H74 119.7
Cu O5 H5 120(4)
Cu O5 C75 125.5(3)
H5 O5 C75 113(4)
O5 C75 H75A 109.5
O5 C75 H75B 109.5
O5 C75 C76 110.6(4)
H75A C75 H75B 108.1
H75A C75 C76 109.5
H75B C75 C76 109.5
C75 C76 H76A 109.5
C75 C76 H76B 109.5
C75 C76 H76C 109.5
H76A C76 H76B 109.5
H76A C76 H76C 109.5
H76B C76 H76C 109.5
F1 P3 F2 91.34(18)
F1 P3 F3 178.3(2)
F1 P3 F4 87.37(18)
F1 P3 F5 90.4(2)
F1 P3 F6 89.8(2)
F2 P3 F3 90.17(17)
F2 P3 F4 178.55(18)
F2 P3 F5 89.47(17)
F2 P3 F6 91.17(17)
F3 P3 F4 91.11(17)
F3 P3 F5 90.31(19)
F3 P3 F6 89.48(19)
F4 P3 F5 91.20(17)
F4 P3 F6 88.17(17)
F5 P3 F6 179.3(2)

loop_
_geom_bond_atom_site_label_1
_geom_bond_atom_site_label_2
_geom_bond_distance
Cu P1 2.2384(11)
Cu P2 2.2273(11)
Cu O5 2.063(3)
P1 C23 1.824(4)
P1 C26 1.821(4)
P1 C32 1.831(4)
C1 C2 1.395(6)
C1 C10 1.496(5)
C1 N1 1.341(5)
C2 C3 1.380(5)
C2 C11 1.503(6)
C3 C4 1.420(5)
C3 C13 1.502(6)
C4 C5 1.392(5)
C4 N1 1.406(4)
C5 C6 1.393(5)
C5 C20 1.501(5)
C6 C7 1.421(6)
C6 N2 1.406(5)
C7 C8 1.372(6)
C7 C14 1.506(6)
C8 C9 1.409(7)
C8 C15 1.510(7)
C9 C17 1.505(6)
C9 N2 1.343(6)
C10 H10A 0.980
C10 H10B 0.980
C10 H10C 0.980
C11 H11A 0.990
C11 H11B 0.990
C11 C12 1.508(9)
C12 H12A 0.980
C12 H12B 0.980
C12 H12C 0.980
C13 H13A 0.980
C13 H13B 0.980
C13 H13C 0.980
C14 H14A 0.980
C14 H14B 0.980
C14 H14C 0.980
C15 H15A 0.990
C15 H15B 0.990
C15 C16 1.502(11)
C16 H16A 0.980
C16 H16B 0.980
C16 H16C 0.980
C17 H17A 0.980
C17 H17B 0.980
C17 H17C 0.980
C18 H18A 0.980
C18 H18B 0.980
C18 H18C 0.980
C18 B1 1.610(7)
C19 H19A 0.980
C19 H19B 0.980
C19 H19C 0.980
C19 B1 1.621(7)
N1 B1 1.589(6)
N2 B1 1.587(6)
C20 C21 1.380(5)
C20 C25 1.381(5)
C21 H21 0.950
C21 C22 1.380(6)
C22 H22 0.950
C22 C23 1.386(5)
C23 C24 1.387(5)
C24 H24 0.950
C24 C25 1.371(5)
C25 H25 0.950
C26 C27 1.393(6)
C26 C31 1.397(6)
C27 H27 0.950
C27 C28 1.374(6)
C28 H28 0.950
C28 C29 1.375(7)
C29 H29 0.950
C29 C30 1.371(7)
C30 H39 0.950
C30 C31 1.383(6)
C31 H31 0.950
C32 C33 1.378(5)
C32 C37 1.395(5)
C33 H33 0.950
C33 C34 1.391(6)
C34 H34 0.950
C34 C35 1.376(6)
C35 H35 0.950
C35 C36 1.373(6)
C36 H36 0.950
C36 C37 1.379(6)
C37 H37 0.950
P2 C60 1.812(4)
P2 C63 1.830(4)
P2 C69 1.819(4)
C38 C39 1.410(10)
C38 C47 1.524(10)
C38 N3 1.335(9)
C39 C40 1.382(9)
C39 C48 1.505(11)
C40 C41 1.416(10)
C40 C50 1.513(10)
C41 C42 1.387(10)
C41 N3 1.412(9)
C42 C43 1.384(10)
C42 C57 1.471(9)
C43 C44 1.422(10)
C43 N4 1.406(9)
C44 C45 1.374(9)
C44 C51 1.495(10)
C45 C46 1.398(10)
C45 C52 1.481(12)
C46 C54 1.514(9)
C46 N4 1.335(10)
C47 H47A 0.980
C47 H47B 0.980
C47 H47C 0.980
C48 H48A 0.990
C48 H48B 0.990
C48 C49 1.508(13)
C49 H49A 0.980
C49 H49B 0.980
C49 H49C 0.980
C50 H50A 0.980
C50 H50B 0.980
C50 H50C 0.980
C51 H51A 0.980
C51 H51B 0.980
C51 H51C 0.980
C52 H52A 0.990
C52 H52B 0.990
C52 C53 1.517(12)
C53 H53A 0.980
C53 H53B 0.980
C53 H53C 0.980
C54 H54A 0.980
C54 H54B 0.980
C54 H54C 0.980
C55 H55A 0.980
C55 H55B 0.980
C55 H55C 0.980
C55 B2 1.634(11)
C56 H56A 0.980
C56 H56B 0.980
C56 H56C 0.980
C56 B2 1.610(11)
N3 B2 1.586(9)
N4 B2 1.586(10)
C38A C39A 1.419(9)
C38A C47A 1.496(9)
C38A N3A 1.342(9)
C39A C40A 1.372(9)
C39A C48A 1.501(12)
C40A C41A 1.421(9)
C40A C50A 1.499(9)
C41A C42A 1.391(9)
C41A N3A 1.414(8)
C42A C43A 1.417(9)
C42A C57 1.561(9)
C43A C44A 1.421(10)
C43A N4A 1.410(9)
C44A C45A 1.390(10)
C44A C51A 1.496(10)
C45A C46A 1.406(10)
C45A C52A 1.547(11)
C46A C54A 1.505(10)
C46A N4A 1.351(9)
C47A H47D 0.980
C47A H47E 0.980
C47A H47F 0.980
C48A H48C 0.990
C48A H48D 0.990
C48A C49A 1.498(13)
C49A H49D 0.980
C49A H49E 0.980
C49A H49F 0.980
C50A H50D 0.980
C50A H50E 0.980
C50A H50F 0.980
C51A H51D 0.980
C51A H51E 0.980
C51A H51F 0.980
C52A H52C 0.990
C52A H52D 0.990
C52A C53A 1.502(14)
C53A H53D 0.980
C53A H53E 0.980
C53A H53F 0.980
C54A H54D 0.980
C54A H54E 0.980
C54A H54F 0.980
C55A H55D 0.980
C55A H55E 0.980
C55A H55F 0.980
C55A B2A 1.620(10)
C56A H56D 0.980
C56A H56E 0.980
C56A H56F 0.980
C56A B2A 1.615(11)
N3A B2A 1.593(9)
N4A B2A 1.591(10)
C57 C58 1.377(6)
C57 C62 1.392(6)
C58 H58 0.950
C58 C59 1.381(6)
C59 H59 0.950
C59 C60 1.397(6)
C60 C61 1.391(5)
C61 H61 0.950
C61 C62 1.383(5)
C62 H62 0.950
C63 C64 1.375(6)
C63 C68 1.386(6)
C64 H64 0.950
C64 C65 1.381(6)
C65 H65 0.950
C65 C66 1.375(6)
C66 H66 0.950
C66 C67 1.365(6)
C67 H67 0.950
C67 C68 1.394(6)
C68 H68 0.950
C69 C70 1.398(5)
C69 C74 1.390(6)
C70 H70 0.950
C70 C71 1.383(6)
C71 H71 0.950
C71 C72 1.374(7)
C72 H72 0.950
C72 C73 1.374(7)
C73 H73 0.950
C73 C74 1.383(6)
C74 H74 0.950
O5 H5 0.89(6)
O5 C75 1.409(5)
C75 H75A 0.990
C75 H75B 0.990
C75 C76 1.463(7)
C76 H76A 0.980
C76 H76B 0.980
C76 H76C 0.980
P3 F1 1.585(3)
P3 F2 1.578(3)
P3 F3 1.570(3)
P3 F4 1.602(3)
P3 F5 1.571(3)
P3 F6 1.576(3)

loop_
_geom_torsion_atom_site_label_1
_geom_torsion_atom_site_label_2
_geom_torsion_atom_site_label_3
_geom_torsion_atom_site_label_4
_geom_torsion
C10 C1 C2 C3 -176.9(5)
C10 C1 C2 C11 2.2(9)
N1 C1 C2 C3 1.9(6)
N1 C1 C2 C11 -179.0(5)
C1 C2 C3 C4 -2.0(6)
C1 C2 C3 C13 177.9(5)
C11 C2 C3 C4 178.9(6)
C11 C2 C3 C13 -1.2(10)
C2 C3 C4 C5 -178.9(5)
C2 C3 C4 N1 1.5(5)
C13 C3 C4 C5 1.1(8)
C13 C3 C4 N1 -178.5(5)
C3 C4 C5 C6 -179.9(4)
C3 C4 C5 C20 -1.5(7)
N1 C4 C5 C6 -0.4(6)
N1 C4 C5 C20 178.0(3)
C4 C5 C6 C7 -177.8(5)
C4 C5 C6 N2 3.7(7)
C20 C5 C6 C7 3.8(7)
C20 C5 C6 N2 -174.7(4)
C5 C6 C7 C8 -177.7(5)
C5 C6 C7 C14 1.7(9)
N2 C6 C7 C8 0.9(6)
N2 C6 C7 C14 -179.6(5)
C6 C7 C8 C9 -0.1(8)
C6 C7 C8 C15 -179.5(8)
C14 C7 C8 C9 -179.6(6)
C14 C7 C8 C15 1.0(11)
C7 C8 C9 C17 179.6(7)
C7 C8 C9 N2 -0.8(8)
C15 C8 C9 C17 -1.0(13)
C15 C8 C9 N2 178.6(8)
C1 C2 C11 C12 78.6(7)
C3 C2 C11 C12 -102.5(7)
C7 C8 C15 C16 -77.4(10)
C9 C8 C15 C16 103.3(9)
C2 C1 N1 C4 -0.9(5)
C2 C1 N1 B1 -176.3(4)
C10 C1 N1 C4 177.9(4)
C10 C1 N1 B1 2.5(7)
C3 C4 N1 C1 -0.4(5)
C3 C4 N1 B1 175.0(4)
C5 C4 N1 C1 180.0(4)
C5 C4 N1 B1 -4.6(6)
C8 C9 N2 C6 1.4(7)
C8 C9 N2 B1 -178.9(5)
C17 C9 N2 C6 -179.0(7)
C17 C9 N2 B1 0.8(11)
C5 C6 N2 C9 177.4(5)
C5 C6 N2 B1 -2.4(7)
C7 C6 N2 C9 -1.4(6)
C7 C6 N2 B1 178.8(5)
C6 N2 B1 C18 112.6(5)
C6 N2 B1 C19 -118.3(5)
C6 N2 B1 N1 -1.7(6)
C9 N2 B1 C18 -67.1(7)
C9 N2 B1 C19 62.0(7)
C9 N2 B1 N1 178.6(5)
C1 N1 B1 C18 64.4(6)
C1 N1 B1 C19 -64.3(6)
C1 N1 B1 N2 179.7(4)
C4 N1 B1 C18 -110.2(4)
C4 N1 B1 C19 121.1(4)
C4 N1 B1 N2 5.1(6)
C4 C5 C20 C21 83.5(5)
C4 C5 C20 C25 -98.6(5)
C6 C5 C20 C21 -98.0(5)
C6 C5 C20 C25 79.9(5)
C5 C20 C21 C22 175.2(4)
C25 C20 C21 C22 -2.8(7)
C20 C21 C22 C23 0.3(7)
C21 C22 C23 P1 -169.7(4)
C21 C22 C23 C24 2.3(6)
Cu P1 C23 C22 -50.0(4)
Cu P1 C23 C24 138.4(3)
C26 P1 C23 C22 -176.5(3)
C26 P1 C23 C24 11.8(4)
C32 P1 C23 C22 74.1(4)
C32 P1 C23 C24 -97.6(3)
P1 C23 C24 C25 169.3(3)
C22 C23 C24 C25 -2.4(6)
C23 C24 C25 C20 0.0(6)
C5 C20 C25 C24 -175.3(4)
C21 C20 C25 C24 2.6(6)
Cu P1 C26 C27 -47.2(3)
Cu P1 C26 C31 133.1(3)
C23 P1 C26 C27 79.8(3)
C23 P1 C26 C31 -99.9(3)
C32 P1 C26 C27 -173.9(3)
C32 P1 C26 C31 6.4(4)
P1 C26 C27 C28 -179.0(3)
C31 C26 C27 C28 0.7(6)
C26 C27 C28 C29 -0.8(6)
C27 C28 C29 C30 0.4(7)
C28 C29 C30 C31 0.1(7)
C29 C30 C31 C26 -0.1(7)
P1 C26 C31 C30 179.4(3)
C27 C26 C31 C30 -0.3(6)
Cu P1 C32 C33 -20.2(4)
Cu P1 C32 C37 159.3(3)
C23 P1 C32 C33 -145.2(3)
C23 P1 C32 C37 34.3(4)
C26 P1 C32 C33 106.9(3)
C26 P1 C32 C37 -73.5(4)
P1 C32 C33 C34 179.5(3)
C37 C32 C33 C34 0.0(6)
C32 C33 C34 C35 -0.2(7)
C33 C34 C35 C36 0.1(7)
C34 C35 C36 C37 0.2(7)
C35 C36 C37 C32 -0.4(7)
P1 C32 C37 C36 -179.2(3)
C33 C32 C37 C36 0.3(6)
C47 C38 C39 C40 -176.8(11)
C47 C38 C39 C48 5.4(18)
N3 C38 C39 C40 1.3(13)
N3 C38 C39 C48 -176.5(10)
C38 C39 C40 C41 0.5(12)
C38 C39 C40 C50 -177.3(10)
C48 C39 C40 C41 178.2(10)
C48 C39 C40 C50 0.5(18)
C39 C40 C41 C42 179.2(12)
C39 C40 C41 N3 -1.9(12)
C50 C40 C41 C42 -3(2)
C50 C40 C41 N3 175.7(10)
C40 C41 C42 C43 176.5(12)
C40 C41 C42 C57 -0.6(17)
N3 C41 C42 C43 -2.3(18)
N3 C41 C42 C57 -179.4(9)
C41 C42 C43 C44 178.6(13)
C41 C42 C43 N4 -2(2)
C57 C42 C43 C44 -5(2)
C57 C42 C43 N4 174.3(11)
C42 C43 C44 C45 179.0(14)
C42 C43 C44 C51 -6(2)
N4 C43 C44 C45 -0.1(12)
N4 C43 C44 C51 175.0(10)
C43 C44 C45 C46 -0.2(11)
C43 C44 C45 C52 175.1(10)
C51 C44 C45 C46 -175.5(9)
C51 C44 C45 C52 -0.3(16)
C44 C45 C46 C54 176.6(10)
C44 C45 C46 N4 0.4(11)
C52 C45 C46 C54 1.0(15)
C52 C45 C46 N4 -175.2(9)
C38 C39 C48 C49 86.5(18)
C40 C39 C48 C49 -90.8(19)
C44 C45 C52 C53 -78.5(18)
C46 C45 C52 C53 96.2(16)
C39 C38 N3 C41 -2.4(12)
C39 C38 N3 B2 170.3(9)
C47 C38 N3 C41 175.6(11)
C47 C38 N3 B2 -11.7(17)
C40 C41 N3 C38 2.7(11)
C40 C41 N3 B2 -170.3(8)
C42 C41 N3 C38 -178.2(10)
C42 C41 N3 B2 8.8(15)
C45 C46 N4 C43 -0.5(12)
C45 C46 N4 B2 179.9(9)
C54 C46 N4 C43 -176.7(10)
C54 C46 N4 B2 3.7(17)
C42 C43 N4 C46 -178.8(11)
C42 C43 N4 B2 0.7(18)
C44 C43 N4 C46 0.4(13)
C44 C43 N4 B2 180.0(9)
C38 N3 B2 C55 62.2(13)
C38 N3 B2 C56 -64.5(13)
C38 N3 B2 N4 179.4(10)
C41 N3 B2 C55 -126.4(10)
C41 N3 B2 C56 106.9(11)
C41 N3 B2 N4 -9.2(12)
C43 N4 B2 C55 121.8(11)
C43 N4 B2 C56 -111.5(12)
C43 N4 B2 N3 4.3(14)
C46 N4 B2 C55 -58.7(13)
C46 N4 B2 C56 68.0(13)
C46 N4 B2 N3 -176.2(10)
C47A C38A C39A C40A -179.6(10)
C47A C38A C39A C48A -1.7(15)
N3A C38A C39A C40A -0.7(10)
N3A C38A C39A C48A 177.3(9)
C38A C39A C40A C41A 0.7(10)
C38A C39A C40A C50A -178.4(9)
C48A C39A C40A C41A -177.1(10)
C48A C39A C40A C50A 3.8(16)
C39A C40A C41A C42A 176.3(11)
C39A C40A C41A N3A -0.6(10)
C50A C40A C41A C42A -4.7(18)
C50A C40A C41A N3A 178.5(9)
C40A C41A C42A C43A -175.0(11)
C40A C41A C42A C57 -2.1(19)
N3A C41A C42A C43A 1.5(17)
N3A C41A C42A C57 174.4(9)
C41A C42A C43A C44A 175.9(13)
C41A C42A C43A N4A -3.5(19)
C57 C42A C43A C44A 2.2(19)
C57 C42A C43A N4A -177.2(10)
C42A C43A C44A C45A -177.5(14)
C42A C43A C44A C51A 1(2)
N4A C43A C44A C45A 1.9(15)
N4A C43A C44A C51A -179.4(13)
C43A C44A C45A C46A -2.3(15)
C43A C44A C45A C52A 171.0(13)
C51A C44A C45A C46A 178.9(13)
C51A C44A C45A C52A -8(2)
C44A C45A C46A C54A -179.8(14)
C44A C45A C46A N4A 2.0(16)
C52A C45A C46A C54A 7(2)
C52A C45A C46A N4A -171.4(12)
C38A C39A C48A C49A -84.1(17)
C40A C39A C48A C49A 93.4(17)
C44A C45A C52A C53A 77.6(19)
C46A C45A C52A C53A -110.3(18)
C39A C38A N3A C41A 0.3(10)
C39A C38A N3A B2A 177.4(8)
C47A C38A N3A C41A 179.3(9)
C47A C38A N3A B2A -3.6(14)
C40A C41A N3A C38A 0.2(10)
C40A C41A N3A B2A -177.0(8)
C42A C41A N3A C38A -177.1(10)
C42A C41A N3A B2A 5.8(14)
C45A C46A N4A C43A -0.8(15)
C45A C46A N4A B2A 179.8(11)
C54A C46A N4A C43A -179.0(13)
C54A C46A N4A B2A 2(2)
C42A C43A N4A C46A 178.8(12)
C42A C43A N4A B2A -1.8(18)
C44A C43A N4A C46A -0.7(14)
C44A C43A N4A B2A 178.7(10)
C43A N4A B2A C55A 123.8(11)
C43A N4A B2A C56A -107.8(12)
C43A N4A B2A N3A 7.2(14)
C46A N4A B2A C55A -56.9(14)
C46A N4A B2A C56A 71.5(14)
C46A N4A B2A N3A -173.5(11)
C38A N3A B2A C55A 58.5(11)
C38A N3A B2A C56A -69.7(11)
C38A N3A B2A N4A 174.2(9)
C41A N3A B2A C55A -124.9(9)
C41A N3A B2A C56A 106.9(10)
C41A N3A B2A N4A -9.2(11)
C41 C42 C57 C58 -81.6(10)
C41 C42 C57 C62 108.5(9)
C43 C42 C57 C58 101.2(13)
C43 C42 C57 C62 -68.7(14)
C41A C42A C57 C58 -80.7(13)
C41A C42A C57 C62 87.4(12)
C43A C42A C57 C58 92.7(11)
C43A C42A C57 C62 -99.2(10)
C42 C57 C58 C59 -172.9(6)
C42A C57 C58 C59 165.2(6)
C62 C57 C58 C59 -2.6(8)
C57 C58 C59 C60 -0.5(8)
C58 C59 C60 P2 -169.6(4)
C58 C59 C60 C61 3.0(7)
Cu P2 C60 C59 -35.7(4)
Cu P2 C60 C61 152.2(3)
C63 P2 C60 C59 95.2(4)
C63 P2 C60 C61 -76.8(4)
C69 P2 C60 C59 -155.8(3)
C69 P2 C60 C61 32.1(4)
P2 C60 C61 C62 169.5(3)
C59 C60 C61 C62 -2.4(6)
C60 C61 C62 C57 -0.6(6)
C42 C57 C62 C61 172.7(6)
C42A C57 C62 C61 -165.5(5)
C58 C57 C62 C61 3.1(7)
Cu P2 C63 C64 166.5(3)
Cu P2 C63 C68 -13.5(4)
C60 P2 C63 C64 40.4(4)
C60 P2 C63 C68 -139.6(3)
C69 P2 C63 C64 -70.9(4)
C69 P2 C63 C68 109.1(4)
P2 C63 C64 C65 179.8(4)
C68 C63 C64 C65 -0.2(7)
C63 C64 C65 C66 -0.5(7)
C64 C65 C66 C67 0.5(7)
C65 C66 C67 C68 0.2(7)
P2 C63 C68 C67 -179.1(3)
C64 C63 C68 C67 0.9(6)
C66 C67 C68 C63 -0.9(7)
Cu P2 C69 C70 88.1(3)
Cu P2 C69 C74 -84.5(3)
C60 P2 C69 C70 -149.7(3)
C60 P2 C69 C74 37.7(4)
C63 P2 C69 C70 -41.5(3)
C63 P2 C69 C74 146.0(3)
P2 C69 C70 C71 -174.1(3)
C74 C69 C70 C71 -1.3(6)
C69 C70 C71 C72 0.2(6)
C70 C71 C72 C73 0.1(7)
C71 C72 C73 C74 0.7(7)
C72 C73 C74 C69 -1.8(7)
P2 C69 C74 C73 174.8(3)
C70 C69 C74 C73 2.1(6)
Cu O5 C75 C76 -27.8(6)
